data_1556589
loop_
_publ_author_name
'Akasaka, N.'
'Tanaka, K.'
'Ishida, S.'
'Iwamoto, T.'

_publ_section_title
;
 Synthesis and Functionalization of a
 1,2-Bis(trimethylsilyl)-1,2-disilacyclohexene That Can Serve as a Unit of
 cis-1,2-Dialkyldisilene
;
_journal_name_full Inorganics
_journal_page_first 21
_journal_paper_doi 10.3390/inorganics6010021
_journal_volume 6
_journal_year 2018
_chemical_formula_sum 'C38 H98 O0 Si14'
_chemical_formula_weight 948.42
_space_group_crystal_system triclinic
_space_group_IT_number 2
_space_group_name_Hall '-P 1'
_space_group_name_H-M_alt 'P -1'
_atom_sites_solution_hydrogens geom
_cell_angle_alpha 84.8020(10)
_cell_angle_beta 75.9110(10)
_cell_angle_gamma 71.9750(10)
_cell_formula_units_Z 2
_cell_length_a 11.4093(11)
_cell_length_b 15.6821(15)
_cell_length_c 19.5623(19)
_cell_measurement_reflns_used 9890
_cell_measurement_temperature 173(2)
_cell_measurement_theta_max 27.94
_cell_measurement_theta_min 2.41
_cell_volume 3227.8(5)
_computing_cell_refinement 'APEX2 (Bruker AXS, 2006)'
_computing_data_collection 'APEX2 (Bruker AXS, 2006)'
_computing_data_reduction 'SAINT (Bruker AXS, 2004)'
_computing_structure_refinement 'SHELXL-2014/7 (Sheldrick, 2014)'
_computing_structure_solution 'SHELXS-97 (Sheldrick, 1997)'
_diffrn_ambient_temperature 173(2)
_diffrn_detector_area_resol_mean 8.333
_diffrn_measured_fraction_theta_full 0.996
_diffrn_measured_fraction_theta_max 0.986
_diffrn_measurement_device_type 'Bruker APEXII CCD area detector'
_diffrn_measurement_method 'phi and omega scans'
_diffrn_radiation_monochromator 'Bruker Helios multilayer confocal mirror'
_diffrn_radiation_source 'Bruker TXS fine-focus rotating anode'
_diffrn_radiation_type MoK\a
_diffrn_radiation_wavelength 0.71073
_diffrn_reflns_av_R_equivalents 0.0150
_diffrn_reflns_av_unetI/netI 0.0172
_diffrn_reflns_Laue_measured_fraction_full 0.996
_diffrn_reflns_Laue_measured_fraction_max 0.986
_diffrn_reflns_limit_h_max 14
_diffrn_reflns_limit_h_min -14
_diffrn_reflns_limit_k_max 20
_diffrn_reflns_limit_k_min -20
_diffrn_reflns_limit_l_max 25
_diffrn_reflns_limit_l_min -25
_diffrn_reflns_number 37595
_diffrn_reflns_point_group_measured_fraction_full 0.996
_diffrn_reflns_point_group_measured_fraction_max 0.986
_diffrn_reflns_theta_full 25.242
_diffrn_reflns_theta_max 27.500
_diffrn_reflns_theta_min 1.723
_exptl_absorpt_coefficient_mu 0.300
_exptl_absorpt_correction_T_max 0.9706
_exptl_absorpt_correction_T_min 0.9564
_exptl_absorpt_correction_type empirical
_exptl_absorpt_process_details
;
SADABS Sheldrick 1996
;
_exptl_crystal_colour red
_exptl_crystal_density_diffrn 0.976
_exptl_crystal_description block
_exptl_crystal_F_000 1044
_exptl_crystal_size_max 0.150
_exptl_crystal_size_mid 0.100
_exptl_crystal_size_min 0.100
_refine_diff_density_max 0.338
_refine_diff_density_min -0.190
_refine_diff_density_rms 0.040
_refine_ls_extinction_coef .
_refine_ls_extinction_method none
_refine_ls_goodness_of_fit_ref 1.039
_refine_ls_hydrogen_treatment constr
_refine_ls_matrix_type full
_refine_ls_number_parameters 500
_refine_ls_number_reflns 14622
_refine_ls_number_restraints 0
_refine_ls_restrained_S_all 1.039
_refine_ls_R_factor_all 0.0309
_refine_ls_R_factor_gt 0.0266
_refine_ls_shift/su_max 0.002
_refine_ls_shift/su_mean 0.000
_refine_ls_structure_factor_coef Fsqd
_refine_ls_weighting_details 'w=1/[\s^2^(Fo^2^)+(0.0390P)^2^+0.7796P] where P=(Fo^2^+2Fc^2^)/3'
_refine_ls_weighting_scheme calc
_refine_ls_wR_factor_gt 0.0716
_refine_ls_wR_factor_ref 0.0759
_reflns_Friedel_coverage 0.000
_reflns_Friedel_fraction_full .
_reflns_Friedel_fraction_max .
_reflns_number_gt 13006
_reflns_number_total 14622
_reflns_threshold_expression 'I > 2\s(I)'
_cod_data_source_file Cpd8_si358a_r171216_sq_final.cif
_cod_data_source_block si358a_r171214_sq
_cod_database_code 1556589
_shelx_space_group_comment
;
The symmetry employed for this shelxl refinement is uniquely defined
by the following loop, which should always be used as a source of
symmetry information in preference to the above space-group names.
They are only intended as comments.
;
_shelx_estimated_absorpt_t_min 0.956
_shelx_estimated_absorpt_t_max 0.971

loop_
_space_group_symop_operation_xyz
'x, y, z'
'-x, -y, -z'

loop_
_atom_site_label
_atom_site_type_symbol
_atom_site_fract_x
_atom_site_fract_y
_atom_site_fract_z
_atom_site_U_iso_or_equiv
_atom_site_adp_type
_atom_site_occupancy
_atom_site_site_symmetry_order
_atom_site_calc_flag
_atom_site_refinement_flags_posn
_atom_site_refinement_flags_adp
_atom_site_refinement_flags_occupancy
_atom_site_disorder_assembly
_atom_site_disorder_group
Si1 Si -0.12083(3) 0.90310(2) 0.24123(2) 0.02410(7) Uani 1 1 d . . . . .
Si2 Si 0.03482(3) 0.80382(2) 0.27726(2) 0.02305(7) Uani 1 1 d . . . . .
Si3 Si 0.13317(3) 0.66909(2) 0.21655(2) 0.02277(7) Uani 1 1 d . . . . .
Si4 Si 0.05720(3) 0.55543(2) 0.24779(2) 0.02532(7) Uani 1 1 d . . . . .
Si5 Si -0.20557(3) 0.88134(2) 0.14809(2) 0.03184(8) Uani 1 1 d . . . . .
Si6 Si -0.13452(3) 0.56190(2) 0.32996(2) 0.03454(8) Uani 1 1 d . . . . .
C1 C -0.18438(11) 1.01254(8) 0.29211(6) 0.0265(2) Uani 1 1 d . . . . .
C2 C -0.08397(11) 1.00947(8) 0.33602(6) 0.0301(2) Uani 1 1 d . . . . .
H1 H -0.0039 1.0107 0.3027 0.036 Uiso 1 1 calc R U . . .
H2 H -0.1146 1.0645 0.3644 0.036 Uiso 1 1 calc R U . . .
C3 C -0.05513(11) 0.92744(8) 0.38609(6) 0.0296(2) Uani 1 1 d . . . . .
H3 H -0.1299 0.9050 0.3983 0.035 Uiso 1 1 calc R U . . .
H4 H -0.0462 0.9486 0.4302 0.035 Uiso 1 1 calc R U . . .
C4 C 0.06524(10) 0.84554(8) 0.35941(6) 0.0262(2) Uani 1 1 d . . . . .
C5 C 0.15816(11) 0.44802(7) 0.19852(6) 0.0259(2) Uani 1 1 d . . . . .
C6 C 0.28754(11) 0.46514(8) 0.16068(6) 0.0280(2) Uani 1 1 d . . . . .
H5 H 0.3302 0.4723 0.1973 0.034 Uiso 1 1 calc R U . . .
H6 H 0.3420 0.4111 0.1336 0.034 Uiso 1 1 calc R U . . .
C7 C 0.27902(11) 0.54737(8) 0.11025(6) 0.0267(2) Uani 1 1 d . . . . .
H7 H 0.2001 0.5600 0.0935 0.032 Uiso 1 1 calc R U . . .
H8 H 0.3505 0.5305 0.0686 0.032 Uiso 1 1 calc R U . . .
C8 C 0.28074(10) 0.63736(8) 0.13957(6) 0.0244(2) Uani 1 1 d . . . . .
C9 C -0.12405(16) 0.92487(12) 0.06299(8) 0.0530(4) Uani 1 1 d . . . . .
H9 H -0.1394 0.9896 0.0663 0.079 Uiso 1 1 calc R U . . .
H10 H -0.1574 0.9133 0.0243 0.079 Uiso 1 1 calc R U . . .
H11 H -0.0328 0.8944 0.0541 0.079 Uiso 1 1 calc R U . . .
C10 C -0.38083(14) 0.93573(12) 0.16550(9) 0.0509(4) Uani 1 1 d . . . . .
H12 H -0.4219 0.9106 0.2091 0.076 Uiso 1 1 calc R U . . .
H13 H -0.4129 0.9245 0.1261 0.076 Uiso 1 1 calc R U . . .
H14 H -0.3993 1.0005 0.1704 0.076 Uiso 1 1 calc R U . . .
C11 C -0.18134(14) 0.75947(10) 0.13849(8) 0.0429(3) Uani 1 1 d . . . . .
H15 H -0.1970 0.7496 0.0932 0.064 Uiso 1 1 calc R U . . .
H16 H -0.2402 0.7391 0.1769 0.064 Uiso 1 1 calc R U . . .
H17 H -0.0941 0.7256 0.1404 0.064 Uiso 1 1 calc R U . . .
Si7 Si -0.18156(3) 1.11397(2) 0.23055(2) 0.03488(8) Uani 1 1 d . . . . .
C12 C -0.01873(14) 1.09736(10) 0.17362(9) 0.0489(4) Uani 1 1 d . . . . .
H18 H -0.0220 1.1415 0.1348 0.073 Uiso 1 1 calc R U . . .
H19 H 0.0137 1.0367 0.1545 0.073 Uiso 1 1 calc R U . . .
H20 H 0.0373 1.1052 0.2018 0.073 Uiso 1 1 calc R U . . .
C13 C -0.28912(16) 1.14110(11) 0.16778(8) 0.0512(4) Uani 1 1 d . . . . .
H21 H -0.2697 1.0893 0.1380 0.077 Uiso 1 1 calc R U . . .
H22 H -0.2766 1.1928 0.1381 0.077 Uiso 1 1 calc R U . . .
H23 H -0.3773 1.1554 0.1944 0.077 Uiso 1 1 calc R U . . .
C14 C -0.22493(17) 1.21682(10) 0.28464(10) 0.0541(4) Uani 1 1 d . . . . .
H24 H -0.2267 1.2694 0.2533 0.081 Uiso 1 1 calc R U . . .
H25 H -0.1621 1.2099 0.3127 0.081 Uiso 1 1 calc R U . . .
H26 H -0.3086 1.2249 0.3161 0.081 Uiso 1 1 calc R U . . .
Si8 Si -0.34632(3) 1.02498(2) 0.35472(2) 0.03122(8) Uani 1 1 d . . . . .
C15 C -0.48435(13) 1.10002(11) 0.32137(8) 0.0462(3) Uani 1 1 d . . . . .
H27 H -0.4741 1.1600 0.3116 0.069 Uiso 1 1 calc R U . . .
H28 H -0.5626 1.1038 0.3571 0.069 Uiso 1 1 calc R U . . .
H29 H -0.4885 1.0755 0.2780 0.069 Uiso 1 1 calc R U . . .
C16 C -0.35419(15) 1.07521(13) 0.43935(8) 0.0536(4) Uani 1 1 d . . . . .
H30 H -0.2931 1.0338 0.4637 0.080 Uiso 1 1 calc R U . . .
H31 H -0.4397 1.0862 0.4692 0.080 Uiso 1 1 calc R U . . .
H32 H -0.3338 1.1320 0.4295 0.080 Uiso 1 1 calc R U . . .
C17 C -0.38278(13) 0.91575(10) 0.37628(8) 0.0449(3) Uani 1 1 d . . . . .
H33 H -0.4692 0.9268 0.4050 0.067 Uiso 1 1 calc R U . . .
H34 H -0.3229 0.8767 0.4025 0.067 Uiso 1 1 calc R U . . .
H35 H -0.3753 0.8866 0.3325 0.067 Uiso 1 1 calc R U . . .
Si9 Si 0.21260(3) 0.88558(2) 0.34064(2) 0.03131(8) Uani 1 1 d . . . . .
C18 C 0.25185(13) 0.93471(11) 0.25009(8) 0.0433(3) Uani 1 1 d . . . . .
H36 H 0.2367 0.8998 0.2159 0.065 Uiso 1 1 calc R U . . .
H37 H 0.3411 0.9331 0.2382 0.065 Uiso 1 1 calc R U . . .
H38 H 0.1984 0.9970 0.2489 0.065 Uiso 1 1 calc R U . . .
C19 C 0.18864(15) 0.97874(11) 0.40140(9) 0.0485(4) Uani 1 1 d . . . . .
H39 H 0.2684 0.9929 0.3956 0.073 Uiso 1 1 calc R U . . .
H40 H 0.1612 0.9599 0.4503 0.073 Uiso 1 1 calc R U . . .
H41 H 0.1238 1.0321 0.3900 0.073 Uiso 1 1 calc R U . . .
C20 C 0.35744(13) 0.79389(10) 0.35224(8) 0.0448(3) Uani 1 1 d . . . . .
H42 H 0.3475 0.7749 0.4019 0.067 Uiso 1 1 calc R U . . .
H43 H 0.4315 0.8159 0.3376 0.067 Uiso 1 1 calc R U . . .
H44 H 0.3691 0.7428 0.3232 0.067 Uiso 1 1 calc R U . . .
Si10 Si 0.06228(3) 0.76285(2) 0.43770(2) 0.03182(8) Uani 1 1 d . . . . .
C21 C -0.10287(14) 0.75622(11) 0.47403(7) 0.0453(3) Uani 1 1 d . . . . .
H45 H -0.1009 0.7058 0.5077 0.068 Uiso 1 1 calc R U . . .
H46 H -0.1385 0.7472 0.4354 0.068 Uiso 1 1 calc R U . . .
H47 H -0.1554 0.8121 0.4980 0.068 Uiso 1 1 calc R U . . .
C22 C 0.10590(15) 0.80304(11) 0.51322(7) 0.0464(3) Uani 1 1 d . . . . .
H48 H 0.1930 0.8060 0.4986 0.070 Uiso 1 1 calc R U . . .
H49 H 0.0991 0.7612 0.5533 0.070 Uiso 1 1 calc R U . . .
H50 H 0.0483 0.8628 0.5270 0.070 Uiso 1 1 calc R U . . .
C23 C 0.16830(14) 0.64643(9) 0.41866(7) 0.0408(3) Uani 1 1 d . . . . .
H51 H 0.1506 0.6237 0.3784 0.061 Uiso 1 1 calc R U . . .
H52 H 0.1533 0.6078 0.4600 0.061 Uiso 1 1 calc R U . . .
H53 H 0.2568 0.6466 0.4075 0.061 Uiso 1 1 calc R U . . .
C24 C -0.10256(16) 0.52907(12) 0.41990(8) 0.0542(4) Uani 1 1 d . . . . .
H54 H -0.1823 0.5315 0.4539 0.081 Uiso 1 1 calc R U . . .
H55 H -0.0641 0.5706 0.4339 0.081 Uiso 1 1 calc R U . . .
H56 H -0.0446 0.4680 0.4188 0.081 Uiso 1 1 calc R U . . .
C25 C -0.21929(15) 0.48750(12) 0.30709(10) 0.0564(4) Uani 1 1 d . . . . .
H57 H -0.2355 0.5036 0.2599 0.085 Uiso 1 1 calc R U . . .
H58 H -0.2999 0.4950 0.3416 0.085 Uiso 1 1 calc R U . . .
H59 H -0.1669 0.4249 0.3077 0.085 Uiso 1 1 calc R U . . .
C26 C -0.24670(14) 0.67734(10) 0.33268(8) 0.0467(3) Uani 1 1 d . . . . .
H60 H -0.3116 0.6848 0.3768 0.070 Uiso 1 1 calc R U . . .
H61 H -0.2871 0.6867 0.2927 0.070 Uiso 1 1 calc R U . . .
H62 H -0.2004 0.7212 0.3300 0.070 Uiso 1 1 calc R U . . .
Si11 Si 0.20571(4) 0.34967(2) 0.26138(2) 0.03546(8) Uani 1 1 d . . . . .
C27 C 0.28703(19) 0.37837(12) 0.32430(9) 0.0609(5) Uani 1 1 d . . . . .
H63 H 0.2972 0.3315 0.3610 0.091 Uiso 1 1 calc R U . . .
H64 H 0.2361 0.4360 0.3461 0.091 Uiso 1 1 calc R U . . .
H65 H 0.3704 0.3826 0.2988 0.091 Uiso 1 1 calc R U . . .
C28 C 0.31862(17) 0.25159(11) 0.20814(10) 0.0591(4) Uani 1 1 d . . . . .
H66 H 0.3388 0.1992 0.2393 0.089 Uiso 1 1 calc R U . . .
H67 H 0.3965 0.2662 0.1846 0.089 Uiso 1 1 calc R U . . .
H68 H 0.2796 0.2382 0.1726 0.089 Uiso 1 1 calc R U . . .
C29 C 0.07641(17) 0.30792(11) 0.31824(9) 0.0529(4) Uani 1 1 d . . . . .
H69 H 0.0137 0.3572 0.3466 0.079 Uiso 1 1 calc R U . . .
H70 H 0.1124 0.2596 0.3495 0.079 Uiso 1 1 calc R U . . .
H71 H 0.0356 0.2851 0.2884 0.079 Uiso 1 1 calc R U . . .
Si12 Si 0.08179(3) 0.41995(2) 0.12969(2) 0.02843(7) Uani 1 1 d . . . . .
C30 C 0.20533(14) 0.37446(10) 0.04875(7) 0.0407(3) Uani 1 1 d . . . . .
H72 H 0.1662 0.3561 0.0155 0.061 Uiso 1 1 calc R U . . .
H73 H 0.2706 0.3225 0.0617 0.061 Uiso 1 1 calc R U . . .
H74 H 0.2439 0.4209 0.0267 0.061 Uiso 1 1 calc R U . . .
C31 C -0.00249(16) 0.33314(10) 0.15855(9) 0.0482(4) Uani 1 1 d . . . . .
H75 H 0.0574 0.2770 0.1700 0.072 Uiso 1 1 calc R U . . .
H76 H -0.0384 0.3230 0.1204 0.072 Uiso 1 1 calc R U . . .
H77 H -0.0706 0.3540 0.2003 0.072 Uiso 1 1 calc R U . . .
C32 C -0.03953(13) 0.51910(9) 0.10211(7) 0.0370(3) Uani 1 1 d . . . . .
H78 H -0.0794 0.4998 0.0697 0.056 Uiso 1 1 calc R U . . .
H79 H 0.0014 0.5637 0.0784 0.056 Uiso 1 1 calc R U . . .
H80 H -0.1042 0.5456 0.1438 0.056 Uiso 1 1 calc R U . . .
Si13 Si 0.26979(3) 0.71813(2) 0.06018(2) 0.02931(7) Uani 1 1 d . . . . .
C33 C 0.22956(15) 0.83907(9) 0.08034(7) 0.0421(3) Uani 1 1 d . . . . .
H81 H 0.1516 0.8561 0.1173 0.063 Uiso 1 1 calc R U . . .
H82 H 0.2171 0.8754 0.0377 0.063 Uiso 1 1 calc R U . . .
H83 H 0.2988 0.8493 0.0966 0.063 Uiso 1 1 calc R U . . .
C34 C 0.42248(13) 0.69021(11) -0.00888(7) 0.0433(3) Uani 1 1 d . . . . .
H84 H 0.4893 0.7001 0.0099 0.065 Uiso 1 1 calc R U . . .
H85 H 0.4114 0.7288 -0.0506 0.065 Uiso 1 1 calc R U . . .
H86 H 0.4462 0.6272 -0.0220 0.065 Uiso 1 1 calc R U . . .
C35 C 0.15070(14) 0.70519(10) 0.01369(7) 0.0414(3) Uani 1 1 d . . . . .
H87 H 0.1354 0.7537 -0.0214 0.062 Uiso 1 1 calc R U . . .
H88 H 0.0713 0.7079 0.0481 0.062 Uiso 1 1 calc R U . . .
H89 H 0.1832 0.6473 -0.0099 0.062 Uiso 1 1 calc R U . . .
Si14 Si 0.43721(3) 0.61693(2) 0.16715(2) 0.03010(7) Uani 1 1 d . . . . .
C36 C 0.48636(15) 0.72111(11) 0.16108(9) 0.0496(4) Uani 1 1 d . . . . .
H90 H 0.5611 0.7091 0.1809 0.074 Uiso 1 1 calc R U . . .
H91 H 0.4170 0.7689 0.1876 0.074 Uiso 1 1 calc R U . . .
H92 H 0.5067 0.7399 0.1116 0.074 Uiso 1 1 calc R U . . .
C37 C 0.56769(13) 0.53009(11) 0.10991(8) 0.0467(3) Uani 1 1 d . . . . .
H93 H 0.6487 0.5258 0.1208 0.070 Uiso 1 1 calc R U . . .
H94 H 0.5710 0.5474 0.0602 0.070 Uiso 1 1 calc R U . . .
H95 H 0.5514 0.4718 0.1188 0.070 Uiso 1 1 calc R U . . .
C38 C 0.43596(13) 0.57174(10) 0.25930(7) 0.0404(3) Uani 1 1 d . . . . .
H96 H 0.3529 0.5989 0.2900 0.061 Uiso 1 1 calc R U . . .
H97 H 0.5013 0.5861 0.2765 0.061 Uiso 1 1 calc R U . . .
H98 H 0.4531 0.5065 0.2596 0.061 Uiso 1 1 calc R U . . .

loop_
_atom_site_aniso_label
_atom_site_aniso_U_11
_atom_site_aniso_U_22
_atom_site_aniso_U_33
_atom_site_aniso_U_23
_atom_site_aniso_U_13
_atom_site_aniso_U_12
Si1 0.02202(15) 0.02790(15) 0.02374(15) 0.00164(12) -0.00816(11) -0.00764(12)
Si2 0.02083(14) 0.02864(15) 0.02051(14) -0.00092(11) -0.00721(11) -0.00645(12)
Si3 0.01957(14) 0.02742(15) 0.02157(14) -0.00010(11) -0.00253(11) -0.00909(12)
Si4 0.02294(15) 0.02898(16) 0.02513(15) 0.00201(12) -0.00426(12) -0.01087(12)
Si5 0.02726(17) 0.04162(19) 0.02854(16) 0.00139(14) -0.01353(13) -0.00796(14)
Si6 0.02688(17) 0.03817(19) 0.03705(18) 0.00683(15) -0.00098(14) -0.01449(14)
C1 0.0224(5) 0.0282(5) 0.0281(5) 0.0006(4) -0.0058(4) -0.0067(4)
C2 0.0258(6) 0.0319(6) 0.0339(6) -0.0049(5) -0.0079(5) -0.0083(5)
C3 0.0251(6) 0.0382(6) 0.0243(5) -0.0068(5) -0.0062(4) -0.0057(5)
C4 0.0227(5) 0.0348(6) 0.0219(5) -0.0037(4) -0.0076(4) -0.0067(5)
C5 0.0258(5) 0.0261(5) 0.0278(5) 0.0025(4) -0.0095(4) -0.0086(4)
C6 0.0242(6) 0.0304(6) 0.0299(6) -0.0009(5) -0.0083(4) -0.0069(4)
C7 0.0252(5) 0.0319(6) 0.0229(5) -0.0026(4) -0.0035(4) -0.0094(5)
C8 0.0208(5) 0.0312(6) 0.0217(5) -0.0017(4) -0.0021(4) -0.0101(4)
C9 0.0558(10) 0.0687(11) 0.0329(7) 0.0125(7) -0.0164(7) -0.0152(8)
C10 0.0319(7) 0.0646(10) 0.0565(9) -0.0071(8) -0.0221(7) -0.0038(7)
C11 0.0393(7) 0.0484(8) 0.0479(8) -0.0065(6) -0.0186(6) -0.0146(6)
Si7 0.03202(18) 0.02835(17) 0.04092(19) 0.00535(14) -0.00499(15) -0.00840(14)
C12 0.0418(8) 0.0401(8) 0.0573(9) 0.0119(7) 0.0012(7) -0.0145(6)
C13 0.0502(9) 0.0486(9) 0.0502(9) 0.0186(7) -0.0165(7) -0.0094(7)
C14 0.0564(10) 0.0322(7) 0.0693(11) -0.0030(7) -0.0036(8) -0.0146(7)
Si8 0.02204(16) 0.03743(18) 0.03038(17) 0.00072(14) -0.00430(13) -0.00507(13)
C15 0.0276(7) 0.0523(9) 0.0505(8) 0.0047(7) -0.0085(6) -0.0021(6)
C16 0.0386(8) 0.0750(11) 0.0383(8) -0.0168(7) -0.0014(6) -0.0054(7)
C17 0.0294(7) 0.0494(8) 0.0515(8) 0.0086(7) -0.0012(6) -0.0144(6)
Si9 0.02427(16) 0.03888(18) 0.03424(17) -0.00753(14) -0.01024(13) -0.00959(14)
C18 0.0298(7) 0.0556(9) 0.0469(8) 0.0003(7) -0.0055(6) -0.0188(6)
C19 0.0448(8) 0.0523(9) 0.0557(9) -0.0176(7) -0.0173(7) -0.0157(7)
C20 0.0274(7) 0.0527(8) 0.0553(9) -0.0048(7) -0.0148(6) -0.0082(6)
Si10 0.03109(17) 0.04327(19) 0.02061(15) 0.00071(13) -0.00910(13) -0.00825(14)
C21 0.0403(8) 0.0622(9) 0.0323(7) 0.0107(6) -0.0070(6) -0.0180(7)
C22 0.0491(8) 0.0648(10) 0.0264(6) -0.0044(6) -0.0153(6) -0.0121(7)
C23 0.0460(8) 0.0432(7) 0.0300(6) 0.0066(5) -0.0114(6) -0.0085(6)
C24 0.0566(10) 0.0611(10) 0.0364(8) 0.0149(7) 0.0008(7) -0.0184(8)
C25 0.0370(8) 0.0564(9) 0.0803(12) 0.0027(8) -0.0075(8) -0.0261(7)
C26 0.0324(7) 0.0465(8) 0.0529(9) 0.0047(7) 0.0006(6) -0.0096(6)
Si11 0.0404(2) 0.03310(18) 0.03627(18) 0.00952(14) -0.01851(15) -0.01102(15)
C27 0.0827(13) 0.0652(11) 0.0556(10) 0.0246(8) -0.0465(9) -0.0350(10)
C28 0.0620(11) 0.0402(8) 0.0625(10) 0.0075(7) -0.0233(8) 0.0076(7)
C29 0.0635(10) 0.0462(8) 0.0530(9) 0.0216(7) -0.0192(8) -0.0235(8)
Si12 0.03032(17) 0.02772(16) 0.03153(17) 0.00164(13) -0.01262(13) -0.01102(13)
C30 0.0434(8) 0.0426(7) 0.0360(7) -0.0072(6) -0.0121(6) -0.0084(6)
C31 0.0594(10) 0.0451(8) 0.0561(9) 0.0081(7) -0.0255(8) -0.0314(7)
C32 0.0353(7) 0.0385(7) 0.0423(7) 0.0012(6) -0.0204(6) -0.0097(5)
Si13 0.02837(17) 0.03628(17) 0.02194(15) 0.00177(13) -0.00107(12) -0.01190(14)
C33 0.0509(8) 0.0385(7) 0.0336(7) 0.0043(6) -0.0040(6) -0.0146(6)
C34 0.0385(7) 0.0560(9) 0.0289(6) 0.0014(6) 0.0050(5) -0.0148(6)
C35 0.0420(8) 0.0531(8) 0.0322(7) 0.0094(6) -0.0135(6) -0.0176(6)
Si14 0.01960(15) 0.04032(18) 0.03128(17) -0.00436(14) -0.00367(12) -0.01079(13)
C36 0.0420(8) 0.0602(9) 0.0590(9) -0.0005(7) -0.0148(7) -0.0304(7)
C37 0.0253(6) 0.0611(9) 0.0466(8) -0.0113(7) -0.0020(6) -0.0047(6)
C38 0.0328(7) 0.0568(8) 0.0369(7) -0.0024(6) -0.0151(5) -0.0146(6)

loop_
_atom_type_symbol
_atom_type_description
_atom_type_scat_dispersion_real
_atom_type_scat_dispersion_imag
_atom_type_scat_source
C C 0.0033 0.0016 'International Tables Vol C Tables 4.2.6.8 and 6.1.1.4'
H H 0.0000 0.0000 'International Tables Vol C Tables 4.2.6.8 and 6.1.1.4'
O O 0.0106 0.0060 'International Tables Vol C Tables 4.2.6.8 and 6.1.1.4'
Si Si 0.0817 0.0704 'International Tables Vol C Tables 4.2.6.8 and 6.1.1.4'

loop_
_geom_angle_atom_site_label_1
_geom_angle_atom_site_label_2
_geom_angle_atom_site_label_3
_geom_angle
_geom_angle_site_symmetry_1
_geom_angle_site_symmetry_3
C1 Si1 Si2 113.89(4) . .
C1 Si1 Si5 121.67(4) . .
Si2 Si1 Si5 124.439(19) . .
C4 Si2 Si1 110.70(4) . .
C4 Si2 Si3 130.58(4) . .
Si1 Si2 Si3 118.712(17) . .
C8 Si3 Si4 110.80(4) . .
C8 Si3 Si2 129.90(4) . .
Si4 Si3 Si2 119.284(18) . .
C5 Si4 Si3 113.50(4) . .
C5 Si4 Si6 121.52(4) . .
Si3 Si4 Si6 124.925(19) . .
C11 Si5 C10 105.79(7) . .
C11 Si5 C9 108.37(8) . .
C10 Si5 C9 110.65(8) . .
C11 Si5 Si1 110.14(5) . .
C10 Si5 Si1 111.73(5) . .
C9 Si5 Si1 110.03(6) . .
C26 Si6 C25 105.48(8) . .
C26 Si6 C24 109.28(8) . .
C25 Si6 C24 108.86(8) . .
C26 Si6 Si4 110.51(5) . .
C25 Si6 Si4 112.99(6) . .
C24 Si6 Si4 109.60(6) . .
C2 C1 Si7 103.65(8) . .
C2 C1 Si1 105.71(7) . .
Si7 C1 Si1 111.62(6) . .
C2 C1 Si8 109.56(8) . .
Si7 C1 Si8 112.92(6) . .
Si1 C1 Si8 112.70(6) . .
C3 C2 C1 115.69(10) . .
C2 C3 C4 118.08(10) . .
C3 C4 Si9 108.71(8) . .
C3 C4 Si10 103.03(7) . .
Si9 C4 Si10 111.66(5) . .
C3 C4 Si2 104.97(7) . .
Si9 C4 Si2 114.06(6) . .
Si10 C4 Si2 113.45(6) . .
C6 C5 Si4 105.91(7) . .
C6 C5 Si11 103.58(7) . .
Si4 C5 Si11 112.06(6) . .
C6 C5 Si12 109.57(8) . .
Si4 C5 Si12 112.52(6) . .
Si11 C5 Si12 112.57(6) . .
C7 C6 C5 116.03(9) . .
C6 C7 C8 117.90(9) . .
C7 C8 Si14 108.81(7) . .
C7 C8 Si13 103.19(7) . .
Si14 C8 Si13 111.41(5) . .
C7 C8 Si3 105.04(7) . .
Si14 C8 Si3 113.87(6) . .
Si13 C8 Si3 113.62(6) . .
C12 Si7 C13 105.15(8) . .
C12 Si7 C14 108.67(8) . .
C13 Si7 C14 106.34(8) . .
C12 Si7 C1 109.83(6) . .
C13 Si7 C1 117.34(6) . .
C14 Si7 C1 109.17(7) . .
C16 Si8 C15 105.23(7) . .
C16 Si8 C17 107.82(8) . .
C15 Si8 C17 104.90(7) . .
C16 Si8 C1 110.22(6) . .
C15 Si8 C1 114.99(6) . .
C17 Si8 C1 113.11(6) . .
C20 Si9 C18 106.84(7) . .
C20 Si9 C19 107.81(7) . .
C18 Si9 C19 104.29(7) . .
C20 Si9 C4 112.50(6) . .
C18 Si9 C4 114.42(6) . .
C19 Si9 C4 110.47(6) . .
C23 Si10 C21 107.69(7) . .
C23 Si10 C22 106.89(7) . .
C21 Si10 C22 104.78(7) . .
C23 Si10 C4 115.45(6) . .
C21 Si10 C4 110.14(6) . .
C22 Si10 C4 111.27(6) . .
C27 Si11 C29 105.00(8) . .
C27 Si11 C28 108.35(9) . .
C29 Si11 C28 106.21(8) . .
C27 Si11 C5 110.91(6) . .
C29 Si11 C5 117.43(6) . .
C28 Si11 C5 108.54(6) . .
C30 Si12 C31 105.52(7) . .
C30 Si12 C32 107.66(6) . .
C31 Si12 C32 104.68(7) . .
C30 Si12 C5 110.25(6) . .
C31 Si12 C5 114.93(6) . .
C32 Si12 C5 113.24(5) . .
C33 Si13 C35 108.01(7) . .
C33 Si13 C34 106.71(7) . .
C35 Si13 C34 103.98(7) . .
C33 Si13 C8 115.44(6) . .
C35 Si13 C8 110.62(6) . .
C34 Si13 C8 111.38(6) . .
C36 Si14 C38 106.39(7) . .
C36 Si14 C37 108.02(7) . .
C38 Si14 C37 104.60(7) . .
C36 Si14 C8 112.43(6) . .
C38 Si14 C8 114.34(5) . .
C37 Si14 C8 110.57(6) . .

loop_
_geom_bond_atom_site_label_1
_geom_bond_atom_site_label_2
_geom_bond_distance
_geom_bond_site_symmetry_2
Si1 C1 1.9105(12) .
Si1 Si2 2.1850(4) .
Si1 Si5 2.3548(5) .
Si2 C4 1.9323(11) .
Si2 Si3 2.3392(5) .
Si3 C8 1.9322(11) .
Si3 Si4 2.1915(5) .
Si4 C5 1.9095(12) .
Si4 Si6 2.3578(5) .
Si5 C11 1.8648(15) .
Si5 C10 1.8728(15) .
Si5 C9 1.8802(16) .
Si6 C26 1.8623(15) .
Si6 C25 1.8711(16) .
Si6 C24 1.8777(16) .
C1 C2 1.5779(16) .
C1 Si7 1.9098(12) .
C1 Si8 1.9158(12) .
C2 C3 1.5456(17) .
C3 C4 1.5777(16) .
C4 Si9 1.9149(12) .
C4 Si10 1.9159(12) .
C5 C6 1.5736(16) .
C5 Si11 1.9101(11) .
C5 Si12 1.9189(12) .
C6 C7 1.5442(16) .
C7 C8 1.5779(16) .
C8 Si14 1.9143(11) .
C8 Si13 1.9163(12) .
Si7 C12 1.8722(15) .
Si7 C13 1.8735(16) .
Si7 C14 1.8779(16) .
Si8 C16 1.8679(15) .
Si8 C15 1.8721(14) .
Si8 C17 1.8735(15) .
Si9 C20 1.8716(14) .
Si9 C18 1.8741(15) .
Si9 C19 1.8791(14) .
Si10 C23 1.8634(15) .
Si10 C21 1.8767(15) .
Si10 C22 1.8837(14) .
Si11 C27 1.8690(16) .
Si11 C29 1.8732(16) .
Si11 C28 1.8765(17) .
Si12 C30 1.8704(14) .
Si12 C31 1.8716(14) .
Si12 C32 1.8720(13) .
Si13 C33 1.8634(14) .
Si13 C35 1.8760(14) .
Si13 C34 1.8817(13) .
Si14 C36 1.8700(15) .
Si14 C38 1.8745(14) .
Si14 C37 1.8801(14) .

loop_
_geom_torsion_atom_site_label_1
_geom_torsion_atom_site_label_2
_geom_torsion_atom_site_label_3
_geom_torsion_atom_site_label_4
_geom_torsion
_geom_torsion_site_symmetry_1
_geom_torsion_site_symmetry_2
_geom_torsion_site_symmetry_3
_geom_torsion_site_symmetry_4
C1 Si1 Si2 C4 4.87(6) . . . .
Si5 Si1 Si2 C4 -175.50(4) . . . .
C1 Si1 Si2 Si3 -176.21(4) . . . .
Si5 Si1 Si2 Si3 3.42(3) . . . .
C4 Si2 Si3 C8 -88.58(7) . . . .
Si1 Si2 Si3 C8 92.75(5) . . . .
C4 Si2 Si3 Si4 90.31(5) . . . .
Si1 Si2 Si3 Si4 -88.36(2) . . . .
C8 Si3 Si4 C5 4.57(5) . . . .
Si2 Si3 Si4 C5 -174.51(4) . . . .
C8 Si3 Si4 Si6 -172.75(4) . . . .
Si2 Si3 Si4 Si6 8.16(3) . . . .
C1 Si1 Si5 C11 -153.57(7) . . . .
Si2 Si1 Si5 C11 26.83(6) . . . .
C1 Si1 Si5 C10 -36.30(8) . . . .
Si2 Si1 Si5 C10 144.10(6) . . . .
C1 Si1 Si5 C9 87.03(7) . . . .
Si2 Si1 Si5 C9 -92.58(6) . . . .
C5 Si4 Si6 C26 -150.13(7) . . . .
Si3 Si4 Si6 C26 26.99(6) . . . .
C5 Si4 Si6 C25 -32.21(8) . . . .
Si3 Si4 Si6 C25 144.91(6) . . . .
C5 Si4 Si6 C24 89.38(7) . . . .
Si3 Si4 Si6 C24 -93.50(6) . . . .
Si2 Si1 C1 C2 12.89(8) . . . .
Si5 Si1 C1 C2 -166.75(6) . . . .
Si2 Si1 C1 Si7 124.93(5) . . . .
Si5 Si1 C1 Si7 -54.72(7) . . . .
Si2 Si1 C1 Si8 -106.75(5) . . . .
Si5 Si1 C1 Si8 73.60(6) . . . .
Si7 C1 C2 C3 -174.10(8) . . . .
Si1 C1 C2 C3 -56.57(11) . . . .
Si8 C1 C2 C3 65.12(11) . . . .
C1 C2 C3 C4 97.17(12) . . . .
C2 C3 C4 Si9 61.07(11) . . . .
C2 C3 C4 Si10 179.66(8) . . . .
C2 C3 C4 Si2 -61.35(11) . . . .
Si1 Si2 C4 C3 14.25(8) . . . .
Si3 Si2 C4 C3 -164.50(6) . . . .
Si1 Si2 C4 Si9 -104.64(5) . . . .
Si3 Si2 C4 Si9 76.61(7) . . . .
Si1 Si2 C4 Si10 125.99(5) . . . .
Si3 Si2 C4 Si10 -52.77(8) . . . .
Si3 Si4 C5 C6 13.03(8) . . . .
Si6 Si4 C5 C6 -169.55(6) . . . .
Si3 Si4 C5 Si11 125.29(5) . . . .
Si6 Si4 C5 Si11 -57.29(7) . . . .
Si3 Si4 C5 Si12 -106.65(5) . . . .
Si6 Si4 C5 Si12 70.77(6) . . . .
Si4 C5 C6 C7 -56.84(11) . . . .
Si11 C5 C6 C7 -174.91(8) . . . .
Si12 C5 C6 C7 64.76(11) . . . .
C5 C6 C7 C8 97.03(12) . . . .
C6 C7 C8 Si14 61.16(11) . . . .
C6 C7 C8 Si13 179.58(8) . . . .
C6 C7 C8 Si3 -61.14(11) . . . .
Si4 Si3 C8 C7 14.50(8) . . . .
Si2 Si3 C8 C7 -166.54(5) . . . .
Si4 Si3 C8 Si14 -104.46(5) . . . .
Si2 Si3 C8 Si14 74.51(7) . . . .
Si4 Si3 C8 Si13 126.54(5) . . . .
Si2 Si3 C8 Si13 -54.49(7) . . . .
C2 C1 Si7 C12 59.68(10) . . . .
Si1 C1 Si7 C12 -53.64(9) . . . .
Si8 C1 Si7 C12 178.16(7) . . . .
C2 C1 Si7 C13 179.62(8) . . . .
Si1 C1 Si7 C13 66.30(9) . . . .
Si8 C1 Si7 C13 -61.90(9) . . . .
C2 C1 Si7 C14 -59.38(10) . . . .
Si1 C1 Si7 C14 -172.70(7) . . . .
Si8 C1 Si7 C14 59.10(9) . . . .
C2 C1 Si8 C16 22.96(10) . . . .
Si7 C1 Si8 C16 -92.01(8) . . . .
Si1 C1 Si8 C16 140.36(8) . . . .
C2 C1 Si8 C15 141.69(9) . . . .
Si7 C1 Si8 C15 26.71(9) . . . .
Si1 C1 Si8 C15 -100.92(8) . . . .
C2 C1 Si8 C17 -97.82(9) . . . .
Si7 C1 Si8 C17 147.21(7) . . . .
Si1 C1 Si8 C17 19.57(9) . . . .
C3 C4 Si9 C20 151.70(8) . . . .
Si10 C4 Si9 C20 38.71(8) . . . .
Si2 C4 Si9 C20 -91.56(8) . . . .
C3 C4 Si9 C18 -86.13(9) . . . .
Si10 C4 Si9 C18 160.87(7) . . . .
Si2 C4 Si9 C18 30.61(9) . . . .
C3 C4 Si9 C19 31.17(10) . . . .
Si10 C4 Si9 C19 -81.82(8) . . . .
Si2 C4 Si9 C19 147.91(7) . . . .
C3 C4 Si10 C23 166.12(8) . . . .
Si9 C4 Si10 C23 -77.37(8) . . . .
Si2 C4 Si10 C23 53.21(8) . . . .
C3 C4 Si10 C21 43.91(9) . . . .
Si9 C4 Si10 C21 160.42(7) . . . .
Si2 C4 Si10 C21 -69.00(8) . . . .
C3 C4 Si10 C22 -71.83(9) . . . .
Si9 C4 Si10 C22 44.68(8) . . . .
Si2 C4 Si10 C22 175.26(7) . . . .
C6 C5 Si11 C27 58.81(11) . . . .
Si4 C5 Si11 C27 -54.90(10) . . . .
Si12 C5 Si11 C27 177.07(8) . . . .
C6 C5 Si11 C29 179.50(9) . . . .
Si4 C5 Si11 C29 65.79(9) . . . .
Si12 C5 Si11 C29 -62.24(9) . . . .
C6 C5 Si11 C28 -60.11(10) . . . .
Si4 C5 Si11 C28 -173.82(8) . . . .
Si12 C5 Si11 C28 58.15(9) . . . .
C6 C5 Si12 C30 23.84(9) . . . .
Si4 C5 Si12 C30 141.37(7) . . . .
Si11 C5 Si12 C30 -90.84(7) . . . .
C6 C5 Si12 C31 142.91(9) . . . .
Si4 C5 Si12 C31 -99.55(8) . . . .
Si11 C5 Si12 C31 28.23(9) . . . .
C6 C5 Si12 C32 -96.84(9) . . . .
Si4 C5 Si12 C32 20.69(8) . . . .
Si11 C5 Si12 C32 148.48(7) . . . .
C7 C8 Si13 C33 165.55(8) . . . .
Si14 C8 Si13 C33 -77.86(8) . . . .
Si3 C8 Si13 C33 52.38(8) . . . .
C7 C8 Si13 C35 42.54(9) . . . .
Si14 C8 Si13 C35 159.14(6) . . . .
Si3 C8 Si13 C35 -70.63(8) . . . .
C7 C8 Si13 C34 -72.58(9) . . . .
Si14 C8 Si13 C34 44.02(8) . . . .
Si3 C8 Si13 C34 174.26(7) . . . .
C7 C8 Si14 C36 152.37(8) . . . .
Si13 C8 Si14 C36 39.26(8) . . . .
Si3 C8 Si14 C36 -90.85(8) . . . .
C7 C8 Si14 C38 -86.18(9) . . . .
Si13 C8 Si14 C38 160.71(6) . . . .
Si3 C8 Si14 C38 30.60(9) . . . .
C7 C8 Si14 C37 31.55(10) . . . .
Si13 C8 Si14 C37 -81.56(8) . . . .
Si3 C8 Si14 C37 148.33(7) . . . .
